data_4341465
loop_
_publ_author_name
'Kalmutzki, Markus'
'Stroebele, Markus'
'Wackenhut, Frank'
'Meixner, Alfred'
'Meyer, Hans-Juergen'

_publ_section_title
;
 Synthesis and SHG Properties of Two New Cyanurates: Sr3(O3C3N3)2 (SCY)
 and Eu3(O3C3N3)2 (ECY).
;
_journal_name_full 'Inorganic chemistry'
_journal_page_first 141107143734000
_journal_paper_doi 10.1021/ic502035b
_journal_year 2014
_chemical_formula_sum 'C6 Eu3 N6 O6'
_chemical_formula_weight 708.00
_space_group_IT_number 161
_symmetry_cell_setting hexagonal
_symmetry_space_group_name_Hall 'R 3 -2"c'
_symmetry_space_group_name_H-M 'R 3 c :H'
_atom_sites_solution_hydrogens none
_atom_sites_solution_primary direct
_atom_sites_solution_secondary difmap
_audit_creation_method SHELXL-97
_cell_angle_alpha 90.00
_cell_angle_beta 90.00
_cell_angle_gamma 120.00
_cell_formula_units_Z 6
_cell_length_a 11.857
_cell_length_b 11.857
_cell_length_c 12.564
_cell_measurement_temperature 293(2)
_cell_volume 1529.707
_computing_structure_refinement 'SHELXL-97 (Sheldrick, 1997)'
_computing_structure_solution 'SHELXS-97 (Sheldrick, 1990)'
_diffrn_ambient_temperature 293(2)
_diffrn_measured_fraction_theta_full 0.997
_diffrn_measured_fraction_theta_max 0.997
_diffrn_radiation_monochromator graphite
_diffrn_radiation_source 'fine-focus sealed tube'
_diffrn_radiation_type MoK\a
_diffrn_radiation_wavelength 0.71073
_diffrn_reflns_av_R_equivalents 0.0788
_diffrn_reflns_av_sigmaI/netI 0.0400
_diffrn_reflns_limit_h_max 14
_diffrn_reflns_limit_h_min -14
_diffrn_reflns_limit_k_max 14
_diffrn_reflns_limit_k_min -14
_diffrn_reflns_limit_l_max 15
_diffrn_reflns_limit_l_min -15
_diffrn_reflns_number 4466
_diffrn_reflns_theta_full 25.95
_diffrn_reflns_theta_max 25.95
_diffrn_reflns_theta_min 3.80
_exptl_absorpt_coefficient_mu 18.271
_exptl_absorpt_correction_T_max 0.6102
_exptl_absorpt_correction_T_min 0.2385
_exptl_absorpt_correction_type numerical
_exptl_absorpt_process_details 'STOE X-Red/X-Shape'
_exptl_crystal_colour yellow
_exptl_crystal_density_diffrn 4.611
_exptl_crystal_density_method 'not measured'
_exptl_crystal_description stick
_exptl_crystal_F_000 1890
_exptl_crystal_size_max 0.11
_exptl_crystal_size_mid 0.05
_exptl_crystal_size_min 0.03
_refine_diff_density_max 2.409
_refine_diff_density_min -1.193
_refine_diff_density_rms 0.335
_refine_ls_abs_structure_details 'Flack H D (1983), Acta Cryst. A39, 876-881'
_refine_ls_abs_structure_Flack -0.01(7)
_refine_ls_extinction_method none
_refine_ls_goodness_of_fit_ref 1.065
_refine_ls_hydrogen_treatment none
_refine_ls_matrix_type full
_refine_ls_number_parameters 64
_refine_ls_number_reflns 667
_refine_ls_number_restraints 37
_refine_ls_restrained_S_all 1.077
_refine_ls_R_factor_all 0.0379
_refine_ls_R_factor_gt 0.0351
_refine_ls_shift/su_max 0.000
_refine_ls_shift/su_mean 0.000
_refine_ls_structure_factor_coef Fsqd
_refine_ls_weighting_details 'calc w=1/[\s^2^(Fo^2^)+(0.0594P)^2^+0.0000P] where P=(Fo^2^+2Fc^2^)/3'
_refine_ls_weighting_scheme calc
_refine_ls_wR_factor_gt 0.0831
_refine_ls_wR_factor_ref 0.0842
_reflns_number_gt 606
_reflns_number_total 667
_reflns_threshold_expression >2sigma(I)
_cod_data_source_file ic502035b_si_001.cif
_cod_data_source_block c:\eucycif\mk166_4m
_cod_depositor_comments
;
 Removing the _chemical_melting_point data item since it contained the
 _chemical_formula_sum data item value and not the melting temperature.

 Antanas Vaitkus,
 2017-09-27
;
_cod_original_cell_volume 1529.7
_cod_original_sg_symbol_H-M 'R 3 c'
_cod_database_code 4341465

loop_
_symmetry_equiv_pos_as_xyz
'x, y, z'
'-y, x-y, z'
'-y, -x, z+1/2'
'-x+y, -x, z'
'x, x-y, z+1/2'
'-x+y, y, z+1/2'
'x+2/3, y+1/3, z+1/3'
'-y+2/3, x-y+1/3, z+1/3'
'-y+2/3, -x+1/3, z+5/6'
'-x+y+2/3, -x+1/3, z+1/3'
'x+2/3, x-y+1/3, z+5/6'
'-x+y+2/3, y+1/3, z+5/6'
'x+1/3, y+2/3, z+2/3'
'-y+1/3, x-y+2/3, z+2/3'
'-y+1/3, -x+2/3, z+7/6'
'-x+y+1/3, -x+2/3, z+2/3'
'x+1/3, x-y+2/3, z+7/6'
'-x+y+1/3, y+2/3, z+7/6'

loop_
_atom_site_label
_atom_site_type_symbol
_atom_site_fract_x
_atom_site_fract_y
_atom_site_fract_z
_atom_site_U_iso_or_equiv
_atom_site_adp_type
_atom_site_occupancy
_atom_site_symmetry_multiplicity
_atom_site_calc_flag
_atom_site_refinement_flags
Eu1 Eu 0.67072(10) 0.98111(7) 0.95436(14) 0.0365(3) Uani 1 1 d .
N1 N 0.7078(12) 1.4630(12) 0.8333(11) 0.042(3) Uani 1 1 d U
O1 O 0.5822(11) 1.0844(10) 0.8277(11) 0.055(3) Uani 1 1 d U
N2 N 0.7681(13) 1.3072(12) 1.0945(12) 0.040(3) Uani 1 1 d U
O2 O 0.9066(9) 1.5260(10) 1.1010(9) 0.045(2) Uani 1 1 d U
C1 C 0.6404(14) 1.2109(12) 1.0935(13) 0.033(3) Uani 1 1 d U
C2 C 0.6250(14) 1.2073(14) 0.8332(12) 0.036(3) Uani 1 1 d U

loop_
_atom_site_aniso_label
_atom_site_aniso_U_11
_atom_site_aniso_U_22
_atom_site_aniso_U_33
_atom_site_aniso_U_23
_atom_site_aniso_U_13
_atom_site_aniso_U_12
Eu1 0.0230(3) 0.0249(6) 0.0617(4) -0.0003(8) -0.0005(2) 0.0120(5)
N1 0.034(6) 0.032(6) 0.068(8) -0.002(5) 0.010(5) 0.022(5)
O1 0.050(5) 0.036(5) 0.084(7) 0.005(5) -0.008(5) 0.024(4)
N2 0.032(6) 0.025(5) 0.058(7) 0.001(5) 0.003(5) 0.010(4)
O2 0.029(4) 0.039(5) 0.067(6) 0.006(4) 0.004(4) 0.017(4)
C1 0.023(5) 0.015(5) 0.057(7) -0.008(5) 0.001(5) 0.007(5)
C2 0.023(6) 0.028(6) 0.052(7) 0.006(5) -0.004(5) 0.010(5)

loop_
_atom_type_symbol
_atom_type_description
_atom_type_scat_dispersion_real
_atom_type_scat_dispersion_imag
_atom_type_scat_source
C C 0.0033 0.0016 'International Tables Vol C Tables 4.2.6.8 and 6.1.1.4'
Eu Eu -0.1578 3.6682 'International Tables Vol C Tables 4.2.6.8 and 6.1.1.4'
N N 0.0061 0.0033 'International Tables Vol C Tables 4.2.6.8 and 6.1.1.4'
O O 0.0106 0.0060 'International Tables Vol C Tables 4.2.6.8 and 6.1.1.4'

loop_
_geom_angle_atom_site_label_1
_geom_angle_atom_site_label_2
_geom_angle_atom_site_label_3
_geom_angle
_geom_angle_site_symmetry_1
_geom_angle_site_symmetry_3
O2 Eu1 O1 86.3(4) 4_575 .
O2 Eu1 N1 111.7(4) 4_575 15_764
O1 Eu1 N1 144.5(4) . 15_764
O2 Eu1 N2 96.0(4) 4_575 11_464
O1 Eu1 N2 78.5(4) . 11_464
N1 Eu1 N2 126.8(5) 15_764 11_464
O2 Eu1 O1 83.3(4) 4_575 17_564
O1 Eu1 O1 105.6(3) . 17_564
N1 Eu1 O1 50.1(4) 15_764 17_564
N2 Eu1 O1 175.7(4) 11_464 17_564
O2 Eu1 O2 137.81(17) 4_575 14_764
O1 Eu1 O2 69.6(4) . 14_764
N1 Eu1 O2 77.1(3) 15_764 14_764
N2 Eu1 O2 111.6(4) 11_464 14_764
O1 Eu1 O2 71.3(4) 17_564 14_764
O2 Eu1 O2 126.4(3) 4_575 11_464
O1 Eu1 O2 117.1(3) . 11_464
N1 Eu1 O2 77.5(3) 15_764 11_464
N2 Eu1 O2 50.0(3) 11_464 11_464
O1 Eu1 O2 127.4(3) 17_564 11_464
O2 Eu1 O2 95.6(3) 14_764 11_464
O2 Eu1 O1 65.1(3) 4_575 8_665
O1 Eu1 O1 135.9(2) . 8_665
N1 Eu1 O1 79.3(4) 15_764 8_665
N2 Eu1 O1 72.4(4) 11_464 8_665
O1 Eu1 O1 103.5(4) 17_564 8_665
O2 Eu1 O1 152.5(3) 14_764 8_665
O2 Eu1 O1 65.4(3) 11_464 8_665
O2 Eu1 C2 99.7(4) 4_575 17_564
O1 Eu1 C2 125.1(4) . 17_564
N1 Eu1 C2 25.5(4) 15_764 17_564
N2 Eu1 C2 152.3(4) 11_464 17_564
O1 Eu1 C2 24.8(3) 17_564 17_564
O2 Eu1 C2 70.2(3) 14_764 17_564
O2 Eu1 C2 102.6(3) 11_464 17_564
O1 Eu1 C2 93.7(3) 8_665 17_564
O2 Eu1 C1 112.5(3) 4_575 9_664
O1 Eu1 C1 98.7(4) . 9_664
N1 Eu1 C1 101.7(4) 15_764 9_664
N2 Eu1 C1 25.3(3) 11_464 9_664
O1 Eu1 C1 151.9(4) 17_564 9_664
O2 Eu1 C1 105.3(3) 14_764 9_664
O2 Eu1 C1 24.6(3) 11_464 9_664
O1 Eu1 C1 66.1(4) 8_665 9_664
C2 Eu1 C1 127.1(4) 17_564 9_664
O2 Eu1 Eu1 131.4(3) 4_575 16_564
O1 Eu1 Eu1 45.3(3) . 16_564
N1 Eu1 Eu1 108.6(3) 15_764 16_564
N2 Eu1 Eu1 80.5(3) 11_464 16_564
O1 Eu1 Eu1 103.2(3) 17_564 16_564
O2 Eu1 Eu1 35.0(2) 14_764 16_564
O2 Eu1 Eu1 87.8(2) 11_464 16_564
O1 Eu1 Eu1 150.2(2) 8_665 16_564
C2 Eu1 Eu1 105.2(3) 17_564 16_564
C1 Eu1 Eu1 84.1(3) 9_664 16_564
O2 Eu1 Eu1 38.5(3) 4_575 8_665
O1 Eu1 Eu1 124.8(3) . 8_665
N1 Eu1 Eu1 78.7(3) 15_764 8_665
N2 Eu1 Eu1 101.2(3) 11_464 8_665
O1 Eu1 Eu1 75.6(3) 17_564 8_665
O2 Eu1 Eu1 146.7(2) 14_764 8_665
O2 Eu1 Eu1 101.1(2) 11_464 8_665
O1 Eu1 Eu1 36.6(2) 8_665 8_665
C2 Eu1 Eu1 78.1(3) 17_564 8_665
C1 Eu1 Eu1 101.8(3) 9_664 8_665
Eu1 Eu1 Eu1 169.72(2) 16_564 8_665
C2 N1 C2 116.9(14) 4_575 2_775
C2 N1 Eu1 97.7(9) 4_575 9_674
C2 N1 Eu1 143.2(10) 2_775 9_674
C2 O1 Eu1 119.4(10) . .
C2 O1 Eu1 94.5(9) . 11_464
Eu1 O1 Eu1 130.1(5) . 11_464
C2 O1 Eu1 114.4(10) . 16_564
Eu1 O1 Eu1 98.2(4) . 16_564
Eu1 O1 Eu1 99.3(4) 11_464 16_564
C1 N2 C1 115.6(14) 2_775 .
C1 N2 Eu1 99.4(9) 2_775 17_564
C1 N2 Eu1 144.4(10) . 17_564
C1 O2 Eu1 123.3(9) 2_775 2_775
C1 O2 Eu1 117.6(9) 2_775 10_575
Eu1 O2 Eu1 106.5(4) 2_775 10_575
C1 O2 Eu1 91.2(7) 2_775 17_564
Eu1 O2 Eu1 111.8(4) 2_775 17_564
Eu1 O2 Eu1 103.7(4) 10_575 17_564
O2 C1 N2 119.5(13) 4_575 4_575
O2 C1 N2 115.9(12) 4_575 .
N2 C1 N2 124.4(14) 4_575 .
O2 C1 Eu1 64.2(7) 4_575 15_664
N2 C1 Eu1 55.3(8) 4_575 15_664
N2 C1 Eu1 173.1(12) . 15_664
O1 C2 N1 116.8(14) . 2_775
O1 C2 N1 120.0(13) . 4_575
N1 C2 N1 123.1(14) 2_775 4_575
O1 C2 Eu1 60.6(8) . 11_464
N1 C2 Eu1 56.9(8) 2_775 11_464
N1 C2 Eu1 169.2(11) 4_575 11_464

loop_
_geom_bond_atom_site_label_1
_geom_bond_atom_site_label_2
_geom_bond_distance
_geom_bond_site_symmetry_2
Eu1 O2 2.520(10) 4_575
Eu1 O1 2.534(12) .
Eu1 N1 2.574(13) 15_764
Eu1 N2 2.579(14) 11_464
Eu1 O1 2.664(12) 17_564
Eu1 O2 2.733(12) 14_764
Eu1 O2 2.788(10) 11_464
Eu1 O1 3.023(14) 8_665
Eu1 C2 3.046(14) 17_564
Eu1 C1 3.095(14) 9_664
N1 C2 1.323(18) 4_575
N1 C2 1.357(17) 2_775
N1 Eu1 2.574(12) 9_674
O1 C2 1.283(17) .
O1 Eu1 2.664(11) 11_464
O1 Eu1 3.023(14) 16_564
N2 C1 1.343(17) 2_775
N2 C1 1.367(18) .
N2 Eu1 2.579(14) 17_564
O2 C1 1.290(17) 2_775
O2 Eu1 2.520(10) 2_775
O2 Eu1 2.733(11) 10_575
O2 Eu1 2.788(10) 17_564
C1 O2 1.290(16) 4_575
C1 N2 1.343(17) 4_575
C1 Eu1 3.095(13) 15_664
C2 N1 1.323(18) 2_775
C2 N1 1.357(17) 4_575
C2 Eu1 3.046(14) 11_464

loop_
_geom_torsion_atom_site_label_1
_geom_torsion_atom_site_label_2
_geom_torsion_atom_site_label_3
_geom_torsion_atom_site_label_4
_geom_torsion
_geom_torsion_site_symmetry_1
_geom_torsion_site_symmetry_4
O2 Eu1 O1 C2 51.1(11) 4_575 .
N1 Eu1 O1 C2 -72.0(14) 15_764 .
N2 Eu1 O1 C2 148.0(13) 11_464 .
O1 Eu1 O1 C2 -30.8(14) 17_564 .
O2 Eu1 O1 C2 -93.5(12) 14_764 .
O2 Eu1 O1 C2 -179.4(11) 11_464 .
O1 Eu1 O1 C2 98.8(12) 8_665 .
C2 Eu1 O1 C2 -48.1(12) 17_564 .
C1 Eu1 O1 C2 163.3(11) 9_664 .
Eu1 Eu1 O1 C2 -124.1(13) 16_564 .
Eu1 Eu1 O1 C2 52.3(13) 8_665 .
O2 Eu1 O1 Eu1 -75.2(7) 4_575 11_464
N1 Eu1 O1 Eu1 161.7(6) 15_764 11_464
N2 Eu1 O1 Eu1 21.6(6) 11_464 11_464
O1 Eu1 O1 Eu1 -157.2(5) 17_564 11_464
O2 Eu1 O1 Eu1 140.1(8) 14_764 11_464
O2 Eu1 O1 Eu1 54.3(8) 11_464 11_464
O1 Eu1 O1 Eu1 -27.5(9) 8_665 11_464
C2 Eu1 O1 Eu1 -174.5(5) 17_564 11_464
C1 Eu1 O1 Eu1 37.0(7) 9_664 11_464
Eu1 Eu1 O1 Eu1 109.6(7) 16_564 11_464
Eu1 Eu1 O1 Eu1 -74.0(7) 8_665 11_464
O2 Eu1 O1 Eu1 175.2(3) 4_575 16_564
N1 Eu1 O1 Eu1 52.1(7) 15_764 16_564
N2 Eu1 O1 Eu1 -88.0(4) 11_464 16_564
O1 Eu1 O1 Eu1 93.2(3) 17_564 16_564
O2 Eu1 O1 Eu1 30.5(3) 14_764 16_564
O2 Eu1 O1 Eu1 -55.3(4) 11_464 16_564
O1 Eu1 O1 Eu1 -137.1(4) 8_665 16_564
C2 Eu1 O1 Eu1 75.9(5) 17_564 16_564
C1 Eu1 O1 Eu1 -72.6(4) 9_664 16_564
Eu1 Eu1 O1 Eu1 176.38(9) 8_665 16_564
C1 N2 C1 O2 -175.9(9) 2_775 4_575
Eu1 N2 C1 O2 -7(3) 17_564 4_575
C1 N2 C1 N2 -2(3) 2_775 4_575
Eu1 N2 C1 N2 166.9(5) 17_564 4_575
C1 N2 C1 Eu1 -86(9) 2_775 15_664
Eu1 N2 C1 Eu1 82(8) 17_564 15_664
Eu1 O1 C2 N1 -132.7(12) . 2_775
Eu1 O1 C2 N1 9.2(15) 11_464 2_775
Eu1 O1 C2 N1 111.6(13) 16_564 2_775
Eu1 O1 C2 N1 50.5(19) . 4_575
Eu1 O1 C2 N1 -167.6(12) 11_464 4_575
Eu1 O1 C2 N1 -65.2(16) 16_564 4_575
Eu1 O1 C2 Eu1 -141.9(11) . 11_464
Eu1 O1 C2 Eu1 102.4(7) 16_564 11_464
